data_1571200
loop_
_publ_author_name
'Mdluli, Velabo'
'Lehnherr, Dan'
'Lam, Yu-Hong'
'Chaudhry, Mohammad T.'
'Newman, Justin A.'
'DaSilva, Jimmy O.'
'Regalado, Erik L.'

_publ_section_title
;
 Electrosynthesis of iminophosphoranes and applications in nickel
 catalysis.
;
_journal_issue 16
_journal_name_full 'Chemical science'
_journal_page_first 5980
_journal_page_last 5992
_journal_paper_doi 10.1039/d3sc05357a
_journal_volume 15
_journal_year 2024
_chemical_formula_moiety '1(C20 H17 N4 P)'
_chemical_formula_sum 'C20 H17 N4 P'
_chemical_formula_weight 344.35
_space_group_crystal_system monoclinic
_space_group_IT_number 14
_space_group_name_Hall '-P 2ybc'
_space_group_name_H-M_alt 'P 1 21/c 1'
_atom_sites_solution_hydrogens mixed
_atom_sites_solution_primary dual
_audit_creation_date 2022-11-01
_audit_creation_method
;
Olex2 1.5
(compiled 2022.04.07 svn.rca3783a0 for OlexSys, GUI svn.r6498)
;
_audit_update_record
;
2023-04-27 deposited with the CCDC.	2024-03-06 downloaded from the CCDC.
;
_cell_angle_alpha 90
_cell_angle_beta 107.840(2)
_cell_angle_gamma 90
_cell_formula_units_Z 8
_cell_length_a 17.8140(3)
_cell_length_b 14.2764(2)
_cell_length_c 14.7633(2)
_cell_measurement_reflns_used 20486
_cell_measurement_temperature 297.42(10)
_cell_measurement_theta_max 76.8330
_cell_measurement_theta_min 2.5940
_cell_volume 3574.06(10)
_computing_cell_refinement 'CrysAlisPro 1.171.42.54a (Rigaku OD, 2022)'
_computing_data_collection 'CrysAlisPro 1.171.42.54a (Rigaku OD, 2022)'
_computing_data_reduction 'CrysAlisPro 1.171.42.54a (Rigaku OD, 2022)'
_computing_molecular_graphics 'Olex2 1.5 (Dolomanov et al., 2009)'
_computing_publication_material 'Olex2 1.5 (Dolomanov et al., 2009)'
_computing_structure_refinement 'XL  (Sheldrick, 2008)'
_computing_structure_solution 'SHELXT 2014/5 (Sheldrick, 2014)'
_diffrn_ambient_environment air
_diffrn_ambient_temperature 297(2)
_diffrn_detector 'Hybrid Pixel Array Detector'
_diffrn_detector_area_resol_mean 10.0000
_diffrn_detector_type HyPix
_diffrn_measured_fraction_theta_full 0.999
_diffrn_measured_fraction_theta_max 0.933
_diffrn_measurement_details
;
List of Runs (angles in degrees, time in seconds):

  # Type    Start    End  Width  t~exp~   \w     \q     \k     \f   Frames
#--------------------------------------------------------------------------
  1  \w    -69.00  22.00   0.50    0.16    --  -50.08  74.00  63.00  182
  2  \w    -93.00 -18.00   0.50    0.64    --  -90.00  74.00  63.00  150
  3  \w    -65.00 -18.00   0.50    0.64    --  -90.00  57.00  60.00   94
  4  \w    -65.00 -39.00   0.50    0.64    --  -90.00  57.00   0.00   52
  5  \w    -46.00 -18.00   0.50    0.64    --  -90.00  38.00   0.00   56
  6  \w    -46.00 -18.00   0.50    0.64    --  -90.00  38.00 -90.00   56
  7  \w    -46.00 -21.00   0.50    0.64    --  -90.00  38.00-150.00   50
  8  \w    -43.00 -18.00   0.50    0.64    --  -90.00  38.00-180.00   50
  9  \w    -33.00  23.00   0.50    0.16    --  -50.08  19.00-150.00  112
 10  \w   -122.00 -31.00   0.50    0.16    --  -50.08 -74.00 -65.00  182
 11  \w   -161.00-111.00   0.50    0.64    --  -90.00 -57.00-120.00  100
 12  \w   -159.00-133.00   0.50    0.64    --  -90.00 -74.00 -65.00   52
 13  \w   -161.00-116.00   0.50    0.64    --  -90.00 -57.00 -30.00   90
 14  \w   -161.00-128.00   0.50    0.64    --  -90.00 -57.00  30.00   66
 15  \w   -145.00-112.00   0.50    0.64    --  -90.00 -99.00   0.00   66
 16  \w   -159.00-114.00   0.50    0.64    --  -90.00 -99.00-150.00   90
 17  \w    -21.00  70.00   0.50    0.16    --   50.08 -74.00 -65.00  182
 18  \w     35.00  91.00   0.50    0.64    --  107.23 -74.00 -65.00  112
 19  \w     37.00  63.00   0.50    0.64    --  107.23 -57.00 -30.00   52
 20  \w     37.00  63.00   0.50    0.64    --  107.23 -57.00   0.00   52
 21  \w     36.00  64.00   0.50    0.64    --  107.23 -57.00-180.00   56
 22  \w    -22.00  31.00   0.50    0.16    --   50.08 -19.00 -60.00  106
 23  \w     35.00  60.00   0.50    0.64    --  107.23 -57.00  90.00   50
 24  \w     35.00  60.00   0.50    0.64    --  107.23 -57.00 120.00   50
 25  \w    118.00 178.00   0.50    0.64    --  107.23  57.00 150.00  120
 26  \w     88.00 178.00   0.50    0.64    --  107.23  74.00  63.00  180
 27  \w     31.00 122.00   0.50    0.16    --   50.08  74.00  63.00  182
;
_diffrn_measurement_device 'four-circle diffractometer'
_diffrn_measurement_device_type 'XtaLAB Synergy, Dualflex, HyPix'
_diffrn_measurement_method '\w scans'
_diffrn_orient_matrix_type 'CrysAlisPro convention (1999,Acta A55,543-557)'
_diffrn_orient_matrix_UB_11 0.0095668000
_diffrn_orient_matrix_UB_12 0.0879799000
_diffrn_orient_matrix_UB_13 -0.0558728000
_diffrn_orient_matrix_UB_21 0.0896160000
_diffrn_orient_matrix_UB_22 -0.0014590000
_diffrn_orient_matrix_UB_23 0.0502209000
_diffrn_orient_matrix_UB_31 0.0115616000
_diffrn_orient_matrix_UB_32 -0.0624399000
_diffrn_orient_matrix_UB_33 -0.0797909000
_diffrn_radiation_monochromator mirror
_diffrn_radiation_probe x-ray
_diffrn_radiation_type 'Cu K\a'
_diffrn_radiation_wavelength 1.54184
_diffrn_reflns_av_R_equivalents 0.0299
_diffrn_reflns_av_unetI/netI 0.0218
_diffrn_reflns_Laue_measured_fraction_full 0.999
_diffrn_reflns_Laue_measured_fraction_max 0.933
_diffrn_reflns_limit_h_max 21
_diffrn_reflns_limit_h_min -22
_diffrn_reflns_limit_k_max 16
_diffrn_reflns_limit_k_min -17
_diffrn_reflns_limit_l_max 14
_diffrn_reflns_limit_l_min -18
_diffrn_reflns_number 33748
_diffrn_reflns_point_group_measured_fraction_full 0.999
_diffrn_reflns_point_group_measured_fraction_max 0.933
_diffrn_reflns_theta_full 67.684
_diffrn_reflns_theta_max 77.435
_diffrn_reflns_theta_min 2.606
_diffrn_source 'micro-focus sealed X-ray tube'
_diffrn_source_type 'PhotonJet (Cu) X-ray Source'
_exptl_absorpt_coefficient_mu 1.428
_exptl_absorpt_correction_T_max 1.000
_exptl_absorpt_correction_T_min 0.775
_exptl_absorpt_correction_type gaussian
_exptl_absorpt_process_details
;
CrysAlisPro 1.171.42.54a (Rigaku Oxford Diffraction, 2022)
Numerical absorption correction based on gaussian integration over
a multifaceted crystal model
Empirical absorption correction using spherical harmonics,
implemented in SCALE3 ABSPACK scaling algorithm.
;
_exptl_crystal_colour colourless
_exptl_crystal_colour_primary colourless
_exptl_crystal_density_diffrn 1.280
_exptl_crystal_description plate
_exptl_crystal_F_000 1440
_exptl_crystal_recrystallization_method 'Re-crystallisation from solvent: acetonitrile, acetone, hexane'
_exptl_crystal_size_max 0.247
_exptl_crystal_size_mid 0.184
_exptl_crystal_size_min 0.104
_refine_diff_density_max 0.254
_refine_diff_density_min -0.322
_refine_diff_density_rms 0.031
_refine_ls_extinction_method none
_refine_ls_goodness_of_fit_ref 1.061
_refine_ls_hydrogen_treatment constr
_refine_ls_matrix_type full
_refine_ls_number_parameters 590
_refine_ls_number_reflns 7085
_refine_ls_number_restraints 35
_refine_ls_restrained_S_all 1.081
_refine_ls_R_factor_all 0.0428
_refine_ls_R_factor_gt 0.0367
_refine_ls_shift/su_max 0.001
_refine_ls_shift/su_mean 0.000
_refine_ls_structure_factor_coef Fsqd
_refine_ls_weighting_details 'w=1/[\s^2^(Fo^2^)+(0.0581P)^2^+0.5289P] where P=(Fo^2^+2Fc^2^)/3'
_refine_ls_weighting_scheme calc
_refine_ls_wR_factor_gt 0.1047
_refine_ls_wR_factor_ref 0.1099
_reflns_Friedel_coverage 0.000
_reflns_number_gt 6049
_reflns_number_total 7085
_reflns_threshold_expression 'I > 2\s(I)'
_cod_data_source_file d3sc05357a2.cif
_cod_data_source_block Compound_4
_cod_depositor_comments 'Adding full bibliography for 1571196--1571204.cif.'
_cod_database_code 1571200
_shelx_shelxl_version_number 2018/3
_chemical_oxdiff_formula C20H18N4P
_shelx_space_group_comment
;
The symmetry employed for this shelxl refinement is uniquely defined
by the following loop, which should always be used as a source of
symmetry information in preference to the above space-group names.
They are only intended as comments.
;
_shelx_estimated_absorpt_t_max 0.866
_shelx_estimated_absorpt_t_min 0.719
_olex2_refinement_description
;
1. Restrained distances
 C7A-C8A \\sim C7A-C1
 with sigma of 0.02
 C7A-C12A \\sim C7A-C4
 with sigma of 0.02
 C8A-C9A \\sim C1-C2
 with sigma of 0.02
 C7A-C11A \\sim C7A-C3
 with sigma of 0.04
 C10A-C12A \\sim C10A-C4
 with sigma of 0.04
 C9A-C10A \\sim C2-C10A
 with sigma of 0.02
 C7A-C9A \\sim C7A-C2
 with sigma of 0.04
 C8A-C10A \\sim C1-C10A
 with sigma of 0.04
 C10A-C11A \\sim C10A-C3
 with sigma of 0.02
 C11A-C12A \\sim C3-C4
 with sigma of 0.02
 P1B-C18B \\sim P1B-C18C
 with sigma of 0.04
 C14B-C16B \\sim C14C-C16C
 with sigma of 0.04
 N1B-N3B \\sim N1B-N3C
 with sigma of 0.04
 C16B-C18B \\sim C16C-C18C
 with sigma of 0.04
 N3B-N4B \\sim N3C-N4C
 with sigma of 0.04
 P1B-C13B \\sim P1B-C13C
 with sigma of 0.02
 C13B-C17B \\sim C13C-C17C
 with sigma of 0.04
 N1B-C19B \\sim N1B-C19C
 with sigma of 0.02
 N2B-C19B \\sim N2C-C19C
 with sigma of 0.02
 N3B-C19B \\sim N3C-C19C
 with sigma of 0.02
 P1B-C14B \\sim P1B-C14C
 with sigma of 0.04
 N3B-C20B \\sim N3C-C20C
 with sigma of 0.02
 N1B-N2B \\sim N1B-N2C
 with sigma of 0.04
 N4B-C20B \\sim N4C-C20C
 with sigma of 0.02
 N2B-N3B \\sim N2C-N3C
 with sigma of 0.04
 C13B-C14B \\sim C13C-C14C
 with sigma of 0.02
 C13B-C18B \\sim C13C-C18C
 with sigma of 0.02
 C13B-C15B \\sim C13C-C15C
 with sigma of 0.04
 C14B-C15B \\sim C14C-C15C
 with sigma of 0.02
 C15B-C16B \\sim C15C-C16C
 with sigma of 0.02
 C14B-C18B \\sim C14C-C18C
 with sigma of 0.04
 C16B-C17B \\sim C16C-C17C
 with sigma of 0.02
 C15B-C17B \\sim C15C-C17C
 with sigma of 0.04
 C17B-C18B \\sim C17C-C18C
 with sigma of 0.02
 C19B-C20B \\sim C19C-C20C
 with sigma of 0.04
2. Others
 Sof(H10C)=Sof(C1)=Sof(H1)=Sof(C2)=Sof(H2)=Sof(C3)=Sof(H3)=Sof(C4)=Sof(H4)=1-
 FVAR(1)
 Sof(C8A)=Sof(H8A)=Sof(C9A)=Sof(H9A)=Sof(H10A)=Sof(C11A)=Sof(H11A)=Sof(C12A)=
 Sof(H12A)=FVAR(1)
 Sof(N4C)=Sof(C20C)=Sof(N3C)=Sof(C19C)=Sof(N2C)=Sof(H2CA)=Sof(H2CB)=Sof(C13C)=
 Sof(C14C)=Sof(H14C)=Sof(C15C)=Sof(H15C)=Sof(C16C)=Sof(H16C)=Sof(C17C)=
 Sof(H17C)=Sof(C18C)=Sof(H18C)=1-FVAR(2)
 Sof(N2B)=Sof(H2BA)=Sof(H2BB)=Sof(N3B)=Sof(N4B)=Sof(C13B)=Sof(C14B)=Sof(H14B)=
 Sof(C15B)=Sof(H15B)=Sof(C16B)=Sof(H16B)=Sof(C17B)=Sof(H17B)=Sof(C18B)=
 Sof(H18B)=Sof(C19B)=Sof(C20B)=FVAR(2)
3.a Rotating group:
 N2B(H2BA,H2BB), N2C(H2CA,H2CB)
3.b Aromatic/amide H refined with riding coordinates:
 C2A(H2A), C3A(H3A), C4A(H4A), C5A(H5A), C6A(H6A), C8A(H8A), C9A(H9A),
 C10A(H10A), C10A(H10C), C11A(H11A), C12A(H12A), C14A(H14A), C15A(H15A),
 C16A(H16A), C17A(H17A), C18A(H18A), C2B(H2B), C3B(H3B), C4B(H4B), C5B(H5B),
 C6B(H6B), C8B(H8B), C9B(H9B), C10B(H10B), C11B(H11B), C12B(H12B), C14B(H14B),
 C15B(H15B), C16B(H16B), C17B(H17B), C18B(H18B), C1(H1), C2(H2), C3(H3), C4(H4),
  C14C(H14C), C15C(H15C), C16C(H16C), C17C(H17C), C18C(H18C)
3.c X=CH2 refined with riding coordinates:
 N2A(H2AA,H2AB)
;
_olex2_submission_special_instructions 'No special instructions were received'
_oxdiff_exptl_absorpt_empirical_details
;
Empirical correction (ABSPACK) includes:
- Absorption correction using spherical harmonics
- Frame scaling
- Detector area scaling
;
_oxdiff_exptl_absorpt_empirical_full_max 1.184
_oxdiff_exptl_absorpt_empirical_full_min 0.832

loop_
_space_group_symop_operation_xyz
'x, y, z'
'-x, y+1/2, -z+1/2'
'-x, -y, -z'
'x, -y-1/2, z-1/2'

loop_
_atom_site_label
_atom_site_type_symbol
_atom_site_fract_x
_atom_site_fract_y
_atom_site_fract_z
_atom_site_U_iso_or_equiv
_atom_site_adp_type
_atom_site_occupancy
_atom_site_site_symmetry_order
_atom_site_calc_flag
_atom_site_refinement_flags_posn
_atom_site_refinement_flags_adp
_atom_site_refinement_flags_occupancy
_atom_site_disorder_assembly
_atom_site_disorder_group
P1A P 0.90837(2) 0.73210(3) 0.94799(2) 0.04622(11) Uani 1 1 d . . . . .
N1A N 0.83681(7) 0.72103(9) 0.85099(8) 0.0531(3) Uani 1 1 d . . . . .
N2A N 0.76224(9) 0.63344(11) 0.72671(10) 0.0698(4) Uani 1 1 d . . . . .
H2AA H 0.750925 0.581504 0.696030 0.084 Uiso 1 1 calc R U . . .
H2AB H 0.734520 0.682680 0.705854 0.084 Uiso 1 1 calc R U . . .
N3A N 0.86767(8) 0.56301(9) 0.84201(9) 0.0589(3) Uani 1 1 d . . . . .
N4A N 0.83178(11) 0.40585(12) 0.77182(13) 0.0813(4) Uani 1 1 d . . . . .
C1A C 1.00443(8) 0.72301(10) 0.93213(10) 0.0489(3) Uani 1 1 d . . . . .
C2A C 1.01046(10) 0.73841(11) 0.84156(11) 0.0585(4) Uani 1 1 d . . . . .
H2A H 0.965248 0.748484 0.790538 0.070 Uiso 1 1 calc R U . . .
C3A C 1.08396(12) 0.73874(13) 0.82736(14) 0.0699(5) Uani 1 1 d . . . . .
H3A H 1.087790 0.749120 0.766744 0.084 Uiso 1 1 calc R U . . .
C4A C 1.15087(12) 0.72389(14) 0.90196(16) 0.0759(5) Uani 1 1 d . . . . .
H4A H 1.199893 0.724472 0.891841 0.091 Uiso 1 1 calc R U . . .
C5A C 1.14586(11) 0.70814(14) 0.99164(15) 0.0729(5) Uani 1 1 d . . . . .
H5A H 1.191446 0.697416 1.041939 0.087 Uiso 1 1 calc R U . . .
C6A C 1.07294(10) 0.70815(12) 1.00755(12) 0.0609(4) Uani 1 1 d . . . . .
H6A H 1.069844 0.698231 1.068560 0.073 Uiso 1 1 calc R U . . .
C7A C 0.90048(9) 0.84916(10) 0.98924(10) 0.0517(3) Uani 1 1 d D . . . .
C8A C 0.9677(4) 0.8938(6) 1.0502(9) 0.082(2) Uani 0.477(16) 1 d D . P A 1
H8A H 1.016740 0.864864 1.065270 0.098 Uiso 0.477(16) 1 calc R U P A 1
C9A C 0.9602(5) 0.9805(6) 1.0873(9) 0.094(3) Uani 0.477(16) 1 d D . P A 1
H9A H 1.003968 1.010168 1.128364 0.112 Uiso 0.477(16) 1 calc R U P A 1
C10A C 0.88599(16) 1.02376(14) 1.06256(16) 0.0900(6) Uani 1 1 d D . . . .
H10A H 0.878547 1.078386 1.093055 0.108 Uiso 0.477(16) 1 calc R U P A 1
H10C H 0.885088 1.085024 1.083628 0.108 Uiso 0.523(16) 1 calc R U P A 2
C11A C 0.8268(6) 0.9860(8) 0.9955(10) 0.098(4) Uani 0.477(16) 1 d D . P A 1
H11A H 0.779326 1.018353 0.974038 0.117 Uiso 0.477(16) 1 calc R U P A 1
C12A C 0.8335(7) 0.9002(9) 0.9565(9) 0.081(4) Uani 0.477(16) 1 d D . P A 1
H12A H 0.791590 0.876947 0.907100 0.097 Uiso 0.477(16) 1 calc R U P A 1
C13A C 0.90340(8) 0.65715(10) 1.04421(10) 0.0481(3) Uani 1 1 d . . . . .
C14A C 0.85012(9) 0.67956(12) 1.09260(11) 0.0596(4) Uani 1 1 d . . . . .
H14A H 0.821181 0.734766 1.078321 0.072 Uiso 1 1 calc R U . . .
C15A C 0.83988(11) 0.62028(14) 1.16182(13) 0.0697(5) Uani 1 1 d . . . . .
H15A H 0.803518 0.635130 1.193293 0.084 Uiso 1 1 calc R U . . .
C16A C 0.88342(10) 0.53938(13) 1.18418(12) 0.0662(4) Uani 1 1 d . . . . .
H16A H 0.876782 0.499772 1.231152 0.079 Uiso 1 1 calc R U . . .
C17A C 0.93682(11) 0.51685(12) 1.13724(13) 0.0681(4) Uani 1 1 d . . . . .
H17A H 0.966115 0.461963 1.152403 0.082 Uiso 1 1 calc R U . . .
C18A C 0.94695(11) 0.57541(11) 1.06789(12) 0.0619(4) Uani 1 1 d . . . . .
H18A H 0.983337 0.559989 1.036625 0.074 Uiso 1 1 calc R U . . .
C19A C 0.82297(9) 0.63764(11) 0.80690(10) 0.0518(3) Uani 1 1 d . . . . .
C20A C 0.84673(10) 0.48063(12) 0.80136(11) 0.0602(4) Uani 1 1 d . . . . .
P1B P 0.44120(2) 0.68803(3) 0.28025(3) 0.05575(12) Uani 1 1 d D . . . .
N1B N 0.53279(12) 0.70277(14) 0.29491(15) 0.0800(5) Uani 1 1 d D . . . .
N2B N 0.6629(3) 0.7510(6) 0.3941(8) 0.0940(18) Uani 0.621(16) 1 d D . P B 1
H2BA H 0.670776 0.766528 0.340288 0.113 Uiso 0.621(16) 1 d R U P B 1
H2BB H 0.683351 0.794688 0.436188 0.113 Uiso 0.621(16) 1 d R U P B 1
N3B N 0.5610(5) 0.7588(8) 0.4585(7) 0.0679(19) Uani 0.621(16) 1 d D . P B 1
N4B N 0.6514(3) 0.7943(5) 0.6213(6) 0.0759(14) Uani 0.621(16) 1 d D . P B 1
C1B C 0.41439(9) 0.61854(11) 0.36728(10) 0.0517(3) Uani 1 1 d . . . . .
C2B C 0.42424(11) 0.52204(12) 0.36660(12) 0.0648(4) Uani 1 1 d . . . . .
H2B H 0.443462 0.494622 0.321003 0.078 Uiso 1 1 calc R U . . .
C3B C 0.40563(12) 0.46669(14) 0.43334(14) 0.0781(5) Uani 1 1 d . . . . .
H3B H 0.411961 0.402075 0.432346 0.094 Uiso 1 1 calc R U . . .
C4B C 0.37785(13) 0.50686(16) 0.50098(14) 0.0818(6) Uani 1 1 d . . . . .
H4B H 0.364965 0.469372 0.545560 0.098 Uiso 1 1 calc R U . . .
C5B C 0.36895(13) 0.60209(16) 0.50327(13) 0.0795(5) Uani 1 1 d . . . . .
H5B H 0.350342 0.628896 0.549674 0.095 Uiso 1 1 calc R U . . .
C6B C 0.38745(11) 0.65861(13) 0.43708(11) 0.0627(4) Uani 1 1 d . . . . .
H6B H 0.381843 0.723257 0.439371 0.075 Uiso 1 1 calc R U . . .
C7B C 0.38826(9) 0.79722(11) 0.26744(10) 0.0541(3) Uani 1 1 d . . . . .
C8B C 0.30751(11) 0.79798(13) 0.25053(13) 0.0672(4) Uani 1 1 d . . . . .
H8B H 0.280105 0.742020 0.247432 0.081 Uiso 1 1 calc R U . . .
C9B C 0.26796(13) 0.88216(15) 0.23831(16) 0.0826(6) Uani 1 1 d . . . . .
H9B H 0.213599 0.883002 0.226466 0.099 Uiso 1 1 calc R U . . .
C10B C 0.30845(14) 0.96500(14) 0.24352(14) 0.0801(6) Uani 1 1 d . . . . .
H10B H 0.281268 1.021521 0.235885 0.096 Uiso 1 1 calc R U . . .
C11B C 0.38788(13) 0.96514(13) 0.25973(12) 0.0722(5) Uani 1 1 d . . . . .
H11B H 0.414748 1.021448 0.262567 0.087 Uiso 1 1 calc R U . . .
C12B C 0.42849(11) 0.88112(12) 0.27198(11) 0.0634(4) Uani 1 1 d . . . . .
H12B H 0.482792 0.880907 0.283267 0.076 Uiso 1 1 calc R U . . .
C13B C 0.4117(8) 0.6290(13) 0.1696(8) 0.064(2) Uani 0.621(16) 1 d D . P B 1
C14B C 0.3417(7) 0.5815(8) 0.1444(6) 0.083(3) Uani 0.621(16) 1 d D . P B 1
H14B H 0.310702 0.582447 0.184956 0.099 Uiso 0.621(16) 1 calc R U P B 1
C15B C 0.3161(7) 0.5322(8) 0.0604(7) 0.093(3) Uani 0.621(16) 1 d D . P B 1
H15B H 0.269305 0.498204 0.043964 0.112 Uiso 0.621(16) 1 calc R U P B 1
C16B C 0.3629(8) 0.5359(8) 0.0021(6) 0.090(4) Uani 0.621(16) 1 d D . P B 1
H16B H 0.347744 0.502247 -0.054548 0.108 Uiso 0.621(16) 1 calc R U P B 1
C17B C 0.4305(8) 0.5866(8) 0.0239(7) 0.092(3) Uani 0.621(16) 1 d D . P B 1
H17B H 0.459566 0.588830 -0.018795 0.110 Uiso 0.621(16) 1 calc R U P B 1
C18B C 0.4565(6) 0.6349(7) 0.1089(6) 0.0733(17) Uani 0.621(16) 1 d D . P B 1
H18B H 0.502699 0.670005 0.124463 0.088 Uiso 0.621(16) 1 calc R U P B 1
C19B C 0.5819(4) 0.7371(10) 0.3804(7) 0.079(3) Uani 0.621(16) 1 d D . P B 1
C20B C 0.6104(4) 0.7802(7) 0.5435(6) 0.0623(16) Uani 0.621(16) 1 d D . P B 1
C1 C 0.9454(5) 0.8749(4) 1.0808(4) 0.0697(17) Uani 0.523(16) 1 d D . P A 2
H1 H 0.982027 0.833128 1.118092 0.084 Uiso 0.523(16) 1 calc R U P A 2
C2 C 0.9362(6) 0.9611(5) 1.1162(4) 0.0831(19) Uani 0.523(16) 1 d D . P A 2
H2 H 0.965122 0.976434 1.178348 0.100 Uiso 0.523(16) 1 calc R U P A 2
C3 C 0.8361(7) 0.9964(8) 0.9764(7) 0.094(4) Uani 0.523(16) 1 d D . P A 2
H3 H 0.797447 1.037372 0.941359 0.112 Uiso 0.523(16) 1 calc R U P A 2
C4 C 0.8426(7) 0.9081(7) 0.9409(7) 0.071(3) Uani 0.523(16) 1 d D . P A 2
H4 H 0.807095 0.889234 0.883363 0.085 Uiso 0.523(16) 1 calc R U P A 2
N4C N 0.6630(6) 0.7882(9) 0.5881(8) 0.076(2) Uani 0.379(16) 1 d D . P B 2
C20C C 0.6198(6) 0.7711(12) 0.5154(9) 0.062(3) Uani 0.379(16) 1 d D . P B 2
N3C N 0.5607(7) 0.7537(13) 0.4412(10) 0.076(4) Uani 0.379(16) 1 d D . P B 2
C19C C 0.5842(8) 0.7321(17) 0.3678(11) 0.092(6) Uani 0.379(16) 1 d D . P B 2
N2C N 0.6553(4) 0.7308(7) 0.3500(8) 0.0702(19) Uani 0.379(16) 1 d D . P B 2
H2CA H 0.687988 0.693560 0.388973 0.084 Uiso 0.379(16) 1 d R U P B 2
H2CB H 0.650132 0.712505 0.292458 0.084 Uiso 0.379(16) 1 d R U P B 2
C13C C 0.3961(12) 0.6215(19) 0.1699(12) 0.050(2) Uani 0.379(16) 1 d D . P B 2
C14C C 0.3258(7) 0.5718(11) 0.1523(8) 0.0492(19) Uani 0.379(16) 1 d D . P B 2
H14C H 0.299513 0.570806 0.197813 0.059 Uiso 0.379(16) 1 calc R U P B 2
C15C C 0.2939(7) 0.5224(11) 0.0652(9) 0.062(2) Uani 0.379(16) 1 d D . P B 2
H15C H 0.245396 0.492732 0.053057 0.074 Uiso 0.379(16) 1 calc R U P B 2
C16C C 0.3340(9) 0.5178(14) -0.0019(12) 0.064(2) Uani 0.379(16) 1 d D . P B 2
H16C H 0.314042 0.482752 -0.057170 0.077 Uiso 0.379(16) 1 calc R U P B 2
C17C C 0.4032(8) 0.5658(11) 0.0150(9) 0.075(4) Uani 0.379(16) 1 d D . P B 2
H17C H 0.429860 0.565392 -0.030203 0.090 Uiso 0.379(16) 1 calc R U P B 2
C18C C 0.4343(7) 0.6156(10) 0.1000(9) 0.065(2) Uani 0.379(16) 1 d D . P B 2
H18C H 0.482357 0.646045 0.110489 0.077 Uiso 0.379(16) 1 calc R U P B 2

loop_
_atom_site_aniso_label
_atom_site_aniso_U_11
_atom_site_aniso_U_22
_atom_site_aniso_U_33
_atom_site_aniso_U_23
_atom_site_aniso_U_13
_atom_site_aniso_U_12
P1A 0.0468(2) 0.0472(2) 0.04354(19) -0.00006(14) 0.01219(14) 0.00460(14)
N1A 0.0527(7) 0.0543(7) 0.0489(6) -0.0026(5) 0.0103(5) 0.0025(5)
N2A 0.0691(9) 0.0655(9) 0.0593(8) -0.0096(7) -0.0031(7) 0.0016(7)
N3A 0.0616(8) 0.0562(7) 0.0563(7) -0.0062(6) 0.0141(6) 0.0052(6)
N4A 0.0972(12) 0.0623(9) 0.0914(11) -0.0137(8) 0.0393(9) 0.0009(8)
C1A 0.0500(7) 0.0471(7) 0.0512(7) 0.0018(6) 0.0179(6) 0.0037(6)
C2A 0.0679(10) 0.0550(8) 0.0556(8) 0.0047(7) 0.0235(7) 0.0008(7)
C3A 0.0849(13) 0.0639(10) 0.0748(11) -0.0001(8) 0.0451(10) -0.0077(9)
C4A 0.0651(11) 0.0693(11) 0.1073(15) -0.0085(10) 0.0470(11) -0.0042(8)
C5A 0.0515(9) 0.0771(12) 0.0878(13) 0.0000(10) 0.0179(9) 0.0088(8)
C6A 0.0553(9) 0.0671(10) 0.0598(9) 0.0058(7) 0.0171(7) 0.0078(7)
C7A 0.0549(8) 0.0484(8) 0.0498(7) -0.0011(6) 0.0131(6) 0.0041(6)
C8A 0.061(3) 0.074(4) 0.094(5) -0.021(3) -0.001(3) 0.009(2)
C9A 0.091(4) 0.069(4) 0.100(6) -0.029(4) -0.002(4) -0.006(3)
C10A 0.1199(19) 0.0570(11) 0.0872(14) -0.0167(10) 0.0227(13) 0.0129(12)
C11A 0.066(4) 0.062(4) 0.163(11) -0.013(6) 0.033(5) 0.018(3)
C12A 0.047(3) 0.056(4) 0.125(9) -0.010(5) 0.005(5) 0.006(2)
C13A 0.0500(7) 0.0493(7) 0.0444(7) -0.0012(6) 0.0137(6) 0.0016(6)
C14A 0.0513(8) 0.0691(10) 0.0610(9) 0.0087(7) 0.0209(7) 0.0120(7)
C15A 0.0616(10) 0.0883(13) 0.0680(10) 0.0121(9) 0.0326(8) 0.0070(9)
C16A 0.0670(10) 0.0687(10) 0.0661(10) 0.0134(8) 0.0249(8) -0.0069(8)
C17A 0.0818(12) 0.0503(9) 0.0779(11) 0.0120(8) 0.0330(9) 0.0091(8)
C18A 0.0761(10) 0.0520(8) 0.0681(9) 0.0033(7) 0.0376(8) 0.0105(7)
C19A 0.0495(7) 0.0596(8) 0.0471(7) -0.0041(6) 0.0161(6) -0.0016(6)
C20A 0.0643(9) 0.0613(10) 0.0586(9) -0.0030(7) 0.0242(7) 0.0054(8)
P1B 0.0590(2) 0.0590(2) 0.0583(2) 0.01184(17) 0.03139(18) 0.00998(17)
N1B 0.0613(10) 0.0880(12) 0.1046(14) 0.0276(11) 0.0462(10) 0.0138(9)
N2B 0.063(2) 0.111(4) 0.123(5) 0.001(3) 0.052(3) -0.002(2)
N3B 0.048(4) 0.068(3) 0.086(3) 0.013(3) 0.018(3) 0.006(2)
N4B 0.053(2) 0.075(2) 0.092(4) 0.004(3) 0.009(2) -0.0016(14)
C1B 0.0513(8) 0.0568(8) 0.0466(7) 0.0059(6) 0.0143(6) -0.0020(6)
C2B 0.0735(11) 0.0598(9) 0.0586(9) 0.0058(7) 0.0166(8) 0.0035(8)
C3B 0.0879(13) 0.0614(10) 0.0721(11) 0.0173(9) 0.0054(10) -0.0125(9)
C4B 0.0912(14) 0.0912(14) 0.0617(10) 0.0208(10) 0.0216(10) -0.0218(11)
C5B 0.0950(14) 0.0949(15) 0.0574(10) 0.0061(9) 0.0363(10) -0.0134(11)
C6B 0.0745(10) 0.0656(10) 0.0525(8) 0.0009(7) 0.0261(7) -0.0068(8)
C7B 0.0633(9) 0.0561(8) 0.0496(7) 0.0078(6) 0.0270(7) 0.0069(7)
C8B 0.0669(10) 0.0634(10) 0.0786(11) 0.0059(8) 0.0332(9) 0.0082(8)
C9B 0.0754(12) 0.0788(13) 0.1014(15) 0.0088(11) 0.0386(11) 0.0239(10)
C10B 0.1085(16) 0.0615(11) 0.0755(12) 0.0074(9) 0.0359(11) 0.0264(11)
C11B 0.1008(15) 0.0579(10) 0.0580(9) 0.0064(8) 0.0244(9) 0.0003(9)
C12B 0.0718(10) 0.0635(10) 0.0572(9) 0.0105(7) 0.0231(8) 0.0000(8)
C13B 0.078(6) 0.071(5) 0.055(3) 0.012(2) 0.039(3) 0.025(4)
C14B 0.104(7) 0.100(6) 0.063(3) 0.002(3) 0.053(3) 0.014(4)
C15B 0.111(6) 0.105(5) 0.064(3) -0.013(3) 0.027(4) 0.005(4)
C16B 0.138(13) 0.088(9) 0.056(4) -0.002(4) 0.044(8) 0.018(7)
C17B 0.138(8) 0.094(5) 0.067(3) 0.016(3) 0.065(5) 0.031(5)
C18B 0.100(5) 0.074(4) 0.066(3) 0.014(2) 0.057(3) 0.021(3)
C19B 0.036(3) 0.069(5) 0.131(8) 0.041(5) 0.023(4) 0.002(3)
C20B 0.041(2) 0.052(2) 0.091(4) 0.009(3) 0.017(2) -0.0014(16)
C1 0.073(4) 0.064(3) 0.056(2) -0.0096(19) -0.005(2) 0.010(2)
C2 0.103(5) 0.077(3) 0.058(3) -0.020(2) 0.008(2) -0.010(3)
C3 0.134(9) 0.067(4) 0.065(3) -0.005(3) 0.008(4) 0.036(5)
C4 0.090(7) 0.064(4) 0.047(2) -0.006(2) 0.004(3) 0.023(4)
N4C 0.060(4) 0.086(4) 0.074(5) 0.000(4) 0.009(3) -0.016(3)
C20C 0.043(4) 0.057(4) 0.083(6) 0.014(4) 0.015(4) -0.001(3)
N3C 0.036(6) 0.084(7) 0.091(7) 0.027(5) -0.003(4) -0.023(5)
C19C 0.072(9) 0.071(8) 0.162(15) 0.057(8) 0.081(9) 0.026(6)
N2C 0.044(2) 0.084(4) 0.084(4) -0.001(3) 0.023(3) -0.007(2)
C13C 0.048(5) 0.054(4) 0.061(5) 0.016(3) 0.036(3) 0.009(4)
C14C 0.047(3) 0.066(3) 0.042(3) 0.001(3) 0.023(3) -0.003(3)
C15C 0.064(4) 0.071(4) 0.056(4) 0.002(3) 0.025(3) -0.001(3)
C16C 0.075(6) 0.063(5) 0.057(4) -0.001(3) 0.023(4) 0.001(4)
C17C 0.088(9) 0.092(10) 0.066(5) -0.005(5) 0.052(7) -0.016(5)
C18C 0.057(4) 0.070(5) 0.075(5) 0.013(3) 0.033(3) -0.010(3)

loop_
_atom_type_symbol
_atom_type_description
_atom_type_scat_dispersion_real
_atom_type_scat_dispersion_imag
_atom_type_scat_source
C C 0.0181 0.0091 'International Tables Vol C Tables 4.2.6.8 and 6.1.1.4'
H H 0.0000 0.0000 'International Tables Vol C Tables 4.2.6.8 and 6.1.1.4'
N N 0.0311 0.0180 'International Tables Vol C Tables 4.2.6.8 and 6.1.1.4'
P P 0.2955 0.4335 'International Tables Vol C Tables 4.2.6.8 and 6.1.1.4'

loop_
_exptl_crystal_face_index_h
_exptl_crystal_face_index_k
_exptl_crystal_face_index_l
_exptl_crystal_face_perp_dist
-1 0 2 0.0751
0 -1 0 0.0662
-1 -2 1 0.0736
-1 2 2 0.1403
1 1 -1 0.0619
1 -2 -2 0.0987
-1 0 0 0.0461
1 0 0 0.0575
-2 -1 -1 0.0769
-2 0 1 0.0580
1 0 -2 0.1057

loop_
_geom_angle_atom_site_label_1
_geom_angle_atom_site_label_2
_geom_angle_atom_site_label_3
_geom_angle
_geom_angle_site_symmetry_1
_geom_angle_site_symmetry_3
_geom_angle_publ_flag
N1A P1A C1A 113.76(7) . . ?
N1A P1A C7A 105.67(7) . . ?
N1A P1A C13A 115.28(7) . . ?
C1A P1A C13A 109.73(7) . . ?
C7A P1A C1A 106.66(7) . . ?
C7A P1A C13A 104.89(7) . . ?
C19A N1A P1A 119.79(11) . . ?
H2AA N2A H2AB 120.0 . . ?
C19A N2A H2AA 120.0 . . ?
C19A N2A H2AB 120.0 . . ?
C20A N3A C19A 118.81(14) . . ?
C2A C1A P1A 118.01(12) . . ?
C2A C1A C6A 119.04(14) . . ?
C6A C1A P1A 122.78(11) . . ?
C1A C2A H2A 120.0 . . ?
C3A C2A C1A 119.98(16) . . ?
C3A C2A H2A 120.0 . . ?
C2A C3A H3A 119.8 . . ?
C4A C3A C2A 120.47(17) . . ?
C4A C3A H3A 119.8 . . ?
C3A C4A H4A 119.9 . . ?
C3A C4A C5A 120.23(17) . . ?
C5A C4A H4A 119.9 . . ?
C4A C5A H5A 119.9 . . ?
C4A C5A C6A 120.24(18) . . ?
C6A C5A H5A 119.9 . . ?
C1A C6A H6A 120.0 . . ?
C5A C6A C1A 120.03(16) . . ?
C5A C6A H6A 120.0 . . ?
C8A C7A P1A 119.8(3) . . ?
C12A C7A P1A 122.0(5) . . ?
C12A C7A C8A 117.9(6) . . ?
C1 C7A P1A 119.5(2) . . ?
C4 C7A P1A 121.7(4) . . ?
C4 C7A C1 117.8(4) . . ?
C7A C8A H8A 120.2 . . ?
C9A C8A C7A 119.6(5) . . ?
C9A C8A H8A 120.2 . . ?
C8A C9A H9A 120.3 . . ?
C8A C9A C10A 119.4(5) . . ?
C10A C9A H9A 120.3 . . ?
C9A C10A H10A 120.4 . . ?
C11A C10A C9A 119.2(5) . . ?
C11A C10A H10A 120.4 . . ?
C2 C10A H10C 120.5 . . ?
C2 C10A C3 119.1(5) . . ?
C3 C10A H10C 120.5 . . ?
C10A C11A H11A 119.1 . . ?
C10A C11A C12A 121.8(9) . . ?
C12A C11A H11A 119.1 . . ?
C7A C12A C11A 120.6(9) . . ?
C7A C12A H12A 119.7 . . ?
C11A C12A H12A 119.7 . . ?
C14A C13A P1A 118.36(11) . . ?
C18A C13A P1A 122.68(11) . . ?
C18A C13A C14A 118.83(14) . . ?
C13A C14A H14A 119.8 . . ?
C15A C14A C13A 120.36(15) . . ?
C15A C14A H14A 119.8 . . ?
C14A C15A H15A 120.0 . . ?
C16A C15A C14A 120.00(15) . . ?
C16A C15A H15A 120.0 . . ?
C15A C16A H16A 119.9 . . ?
C15A C16A C17A 120.14(15) . . ?
C17A C16A H16A 119.9 . . ?
C16A C17A H17A 120.0 . . ?
C16A C17A C18A 120.09(16) . . ?
C18A C17A H17A 120.0 . . ?
C13A C18A H18A 119.7 . . ?
C17A C18A C13A 120.57(15) . . ?
C17A C18A H18A 119.7 . . ?
N2A C19A N1A 116.56(14) . . ?
N3A C19A N1A 121.31(13) . . ?
N3A C19A N2A 122.12(14) . . ?
N4A C20A N3A 175.1(2) . . ?
N1B P1B C1B 117.44(8) . . ?
N1B P1B C7B 112.42(9) . . ?
N1B P1B C13B 101.0(4) . . ?
N1B P1B C13C 109.8(5) . . ?
C1B P1B C7B 107.88(7) . . ?
C1B P1B C13C 102.0(7) . . ?
C7B P1B C13C 106.3(10) . . ?
C13B P1B C1B 109.1(5) . . ?
C13B P1B C7B 108.5(7) . . ?
C19B N1B P1B 120.3(3) . . ?
C19C N1B P1B 127.6(7) . . ?
H2BA N2B H2BB 108.3 . . ?
C19B N2B H2BA 110.3 . . ?
C19B N2B H2BB 112.7 . . ?
C20B N3B C19B 125.7(7) . . ?
C2B C1B P1B 118.67(12) . . ?
C6B C1B P1B 122.08(12) . . ?
C6B C1B C2B 119.20(14) . . ?
C1B C2B H2B 119.9 . . ?
C3B C2B C1B 120.27(17) . . ?
C3B C2B H2B 119.9 . . ?
C2B C3B H3B 120.0 . . ?
C4B C3B C2B 120.03(19) . . ?
C4B C3B H3B 120.0 . . ?
C3B C4B H4B 119.9 . . ?
C3B C4B C5B 120.27(17) . . ?
C5B C4B H4B 119.9 . . ?
C4B C5B H5B 119.8 . . ?
C4B C5B C6B 120.47(18) . . ?
C6B C5B H5B 119.8 . . ?
C1B C6B H6B 120.1 . . ?
C5B C6B C1B 119.74(17) . . ?
C5B C6B H6B 120.1 . . ?
C8B C7B P1B 120.53(13) . . ?
C8B C7B C12B 119.71(15) . . ?
C12B C7B P1B 119.74(13) . . ?
C7B C8B H8B 120.2 . . ?
C9B C8B C7B 119.52(18) . . ?
C9B C8B H8B 120.2 . . ?
C8B C9B H9B 119.8 . . ?
C10B C9B C8B 120.33(19) . . ?
C10B C9B H9B 119.8 . . ?
C9B C10B H10B 119.7 . . ?
C11B C10B C9B 120.69(18) . . ?
C11B C10B H10B 119.7 . . ?
C10B C11B H11B 120.1 . . ?
C10B C11B C12B 119.70(18) . . ?
C12B C11B H11B 120.1 . . ?
C7B C12B H12B 120.0 . . ?
C11B C12B C7B 120.04(18) . . ?
C11B C12B H12B 120.0 . . ?
C14B C13B P1B 118.4(6) . . ?
C14B C13B C18B 121.2(6) . . ?
C18B C13B P1B 120.4(6) . . ?
C13B C14B H14B 119.3 . . ?
C13B C14B C15B 121.4(7) . . ?
C15B C14B H14B 119.3 . . ?
C14B C15B H15B 121.7 . . ?
C16B C15B C14B 116.7(7) . . ?
C16B C15B H15B 121.7 . . ?
C15B C16B H16B 118.7 . . ?
C17B C16B C15B 122.6(7) . . ?
C17B C16B H16B 118.7 . . ?
C16B C17B H17B 119.8 . . ?
C16B C17B C18B 120.5(7) . . ?
C18B C17B H17B 119.8 . . ?
C13B C18B C17B 117.5(6) . . ?
C13B C18B H18B 121.3 . . ?
C17B C18B H18B 121.3 . . ?
N1B C19B N2B 120.9(8) . . ?
N3B C19B N1B 126.6(6) . . ?
N3B C19B N2B 112.5(8) . . ?
N4B C20B N3B 175.3(10) . . ?
C7A C1 H1 119.7 . . ?
C2 C1 C7A 120.6(5) . . ?
C2 C1 H1 119.7 . . ?
C10A C2 C1 120.8(5) . . ?
C10A C2 H2 119.6 . . ?
C1 C2 H2 119.6 . . ?
C10A C3 H3 119.8 . . ?
C10A C3 C4 120.4(8) . . ?
C4 C3 H3 119.8 . . ?
C7A C4 C3 120.4(7) . . ?
C7A C4 H4 119.8 . . ?
C3 C4 H4 119.8 . . ?
N4C C20C N3C 168.9(11) . . ?
C20C N3C C19C 111.2(11) . . ?
N1B C19C N3C 117.0(11) . . ?
N1B C19C N2C 107.8(10) . . ?
N3C C19C N2C 135.2(13) . . ?
C19C N2C H2CA 110.8 . . ?
C19C N2C H2CB 111.5 . . ?
H2CA N2C H2CB 108.3 . . ?
C14C C13C P1B 123.5(9) . . ?
C14C C13C C18C 116.2(9) . . ?
C18C C13C P1B 120.2(9) . . ?
C13C C14C H14C 119.7 . . ?
C13C C14C C15C 120.6(9) . . ?
C15C C14C H14C 119.7 . . ?
C14C C15C H15C 119.4 . . ?
C16C C15C C14C 121.2(10) . . ?
C16C C15C H15C 119.4 . . ?
C15C C16C H16C 120.7 . . ?
C17C C16C C15C 118.6(12) . . ?
C17C C16C H16C 120.7 . . ?
C16C C17C H17C 119.8 . . ?
C16C C17C C18C 120.4(11) . . ?
C18C C17C H17C 119.8 . . ?
C13C C18C H18C 118.6 . . ?
C17C C18C C13C 122.9(8) . . ?
C17C C18C H18C 118.6 . . ?

loop_
_geom_bond_atom_site_label_1
_geom_bond_atom_site_label_2
_geom_bond_distance
_geom_bond_site_symmetry_2
_geom_bond_publ_flag
P1A N1A 1.6068(12) . ?
P1A C1A 1.8016(15) . ?
P1A C7A 1.7989(15) . ?
P1A C13A 1.8021(14) . ?
N1A C19A 1.3430(19) . ?
N2A H2AA 0.8600 . ?
N2A H2AB 0.8600 . ?
N2A C19A 1.338(2) . ?
N3A C19A 1.336(2) . ?
N3A C20A 1.321(2) . ?
N4A C20A 1.153(2) . ?
C1A C2A 1.391(2) . ?
C1A C6A 1.393(2) . ?
C2A H2A 0.9300 . ?
C2A C3A 1.388(2) . ?
C3A H3A 0.9300 . ?
C3A C4A 1.369(3) . ?
C4A H4A 0.9300 . ?
C4A C5A 1.373(3) . ?
C5A H5A 0.9300 . ?
C5A C6A 1.389(2) . ?
C6A H6A 0.9300 . ?
C7A C8A 1.411(6) . ?
C7A C12A 1.355(9) . ?
C7A C1 1.393(5) . ?
C7A C4 1.353(8) . ?
C8A H8A 0.9300 . ?
C8A C9A 1.376(8) . ?
C9A H9A 0.9300 . ?
C9A C10A 1.402(8) . ?
C10A H10A 0.9300 . ?
C10A H10C 0.9300 . ?
C10A C11A 1.320(10) . ?
C10A C2 1.339(7) . ?
C10A C3 1.367(8) . ?
C11A H11A 0.9300 . ?
C11A C12A 1.374(10) . ?
C12A H12A 0.9300 . ?
C13A C14A 1.389(2) . ?
C13A C18A 1.386(2) . ?
C14A H14A 0.9300 . ?
C14A C15A 1.381(2) . ?
C15A H15A 0.9300 . ?
C15A C16A 1.374(3) . ?
C16A H16A 0.9300 . ?
C16A C17A 1.376(2) . ?
C17A H17A 0.9300 . ?
C17A C18A 1.376(2) . ?
C18A H18A 0.9300 . ?
P1B N1B 1.5926(19) . ?
P1B C1B 1.7998(14) . ?
P1B C7B 1.8017(16) . ?
P1B C13B 1.769(7) . ?
P1B C13C 1.843(11) . ?
N1B C19B 1.386(7) . ?
N1B C19C 1.252(13) . ?
N2B H2BA 0.8763 . ?
N2B H2BB 0.8776 . ?
N2B C19B 1.408(7) . ?
N3B C19B 1.352(9) . ?
N3B C20B 1.329(8) . ?
N4B C20B 1.175(8) . ?
C1B C2B 1.389(2) . ?
C1B C6B 1.387(2) . ?
C2B H2B 0.9300 . ?
C2B C3B 1.380(3) . ?
C3B H3B 0.9300 . ?
C3B C4B 1.369(3) . ?
C4B H4B 0.9300 . ?
C4B C5B 1.370(3) . ?
C5B H5B 0.9300 . ?
C5B C6B 1.383(2) . ?
C6B H6B 0.9300 . ?
C7B C8B 1.383(2) . ?
C7B C12B 1.387(2) . ?
C8B H8B 0.9300 . ?
C8B C9B 1.377(3) . ?
C9B H9B 0.9300 . ?
C9B C10B 1.375(3) . ?
C10B H10B 0.9300 . ?
C10B C11B 1.361(3) . ?
C11B H11B 0.9300 . ?
C11B C12B 1.384(3) . ?
C12B H12B 0.9300 . ?
C13B C14B 1.367(8) . ?
C13B C18B 1.373(8) . ?
C14B H14B 0.9300 . ?
C14B C15B 1.376(8) . ?
C15B H15B 0.9300 . ?
C15B C16B 1.371(8) . ?
C16B H16B 0.9300 . ?
C16B C17B 1.357(8) . ?
C17B H17B 0.9300 . ?
C17B C18B 1.382(9) . ?
C18B H18B 0.9300 . ?
C1 H1 0.9300 . ?
C1 C2 1.367(7) . ?
C2 H2 0.9300 . ?
C3 H3 0.9300 . ?
C3 C4 1.383(9) . ?
C4 H4 0.9300 . ?
N4C C20C 1.140(11) . ?
C20C N3C 1.289(11) . ?
N3C C19C 1.313(12) . ?
C19C N2C 1.369(12) . ?
N2C H2CA 0.8650 . ?
N2C H2CB 0.8665 . ?
C13C C14C 1.393(11) . ?
C13C C18C 1.402(11) . ?
C14C H14C 0.9300 . ?
C14C C15C 1.422(11) . ?
C15C H15C 0.9300 . ?
C15C C16C 1.388(13) . ?
C16C H16C 0.9300 . ?
C16C C17C 1.365(12) . ?
C17C H17C 0.9300 . ?
C17C C18C 1.400(12) . ?
C18C H18C 0.9300 . ?

loop_
_geom_hbond_atom_site_label_D
_geom_hbond_atom_site_label_H
_geom_hbond_atom_site_label_A
_geom_hbond_distance_DH
_geom_hbond_distance_HA
_geom_hbond_distance_DA
_geom_hbond_angle_DHA
_geom_hbond_site_symmetry_A
_geom_hbond_publ_flag
N2A H2AB N4B 0.86 2.27 3.116(7) 167.6 . yes
N2A H2AB N4C 0.86 2.36 3.159(11) 155.2 . yes

loop_
_geom_torsion_atom_site_label_1
_geom_torsion_atom_site_label_2
_geom_torsion_atom_site_label_3
_geom_torsion_atom_site_label_4
_geom_torsion
_geom_torsion_site_symmetry_1
_geom_torsion_site_symmetry_2
_geom_torsion_site_symmetry_3
_geom_torsion_site_symmetry_4
_geom_torsion_publ_flag
P1A N1A C19A N2A 179.73(11) . . . . ?
P1A N1A C19A N3A 0.0(2) . . . . ?
P1A C1A C2A C3A 175.42(13) . . . . ?
P1A C1A C6A C5A -175.62(13) . . . . ?
P1A C7A C8A C9A -175.2(5) . . . . ?
P1A C7A C12A C11A 174.1(11) . . . . ?
P1A C7A C1 C2 -175.1(4) . . . . ?
P1A C7A C4 C3 177.3(9) . . . . ?
P1A C13A C14A C15A 174.94(14) . . . . ?
P1A C13A C18A C17A -175.10(14) . . . . ?
N1A P1A C1A C2A 20.60(14) . . . . ?
N1A P1A C1A C6A -164.22(13) . . . . ?
N1A P1A C7A C8A -156.3(7) . . . . ?
N1A P1A C7A C12A 17.1(9) . . . . ?
N1A P1A C7A C1 168.4(5) . . . . ?
N1A P1A C7A C4 0.1(7) . . . . ?
N1A P1A C13A C14A -75.27(14) . . . . ?
N1A P1A C13A C18A 100.70(14) . . . . ?
C1A P1A N1A C19A 68.88(13) . . . . ?
C1A P1A C7A C8A -35.0(7) . . . . ?
C1A P1A C7A C12A 138.5(9) . . . . ?
C1A P1A C7A C1 -70.2(5) . . . . ?
C1A P1A C7A C4 121.5(7) . . . . ?
C1A P1A C13A C14A 154.74(12) . . . . ?
C1A P1A C13A C18A -29.29(16) . . . . ?
C1A C2A C3A C4A 0.1(3) . . . . ?
C2A C1A C6A C5A -0.5(2) . . . . ?
C2A C3A C4A C5A 0.3(3) . . . . ?
C3A C4A C5A C6A -0.7(3) . . . . ?
C4A C5A C6A C1A 0.8(3) . . . . ?
C6A C1A C2A C3A 0.1(2) . . . . ?
C7A P1A N1A C19A -174.45(12) . . . . ?
C7A P1A C1A C2A -95.49(13) . . . . ?
C7A P1A C1A C6A 79.69(14) . . . . ?
C7A P1A C13A C14A 40.50(14) . . . . ?
C7A P1A C13A C18A -143.53(14) . . . . ?
C7A C8A C9A C10A -1.0(10) . . . . ?
C7A C1 C2 C10A -2.5(8) . . . . ?
C8A C7A C12A C11A -12.3(17) . . . . ?
C8A C9A C10A C11A -8.2(12) . . . . ?
C9A C10A C11A C12A 7.3(18) . . . . ?
C10A C11A C12A C7A 3(2) . . . . ?
C10A C3 C4 C7A -2.6(19) . . . . ?
C12A C7A C8A C9A 11.1(11) . . . . ?
C13A P1A N1A C19A -59.14(13) . . . . ?
C13A P1A C1A C2A 151.41(12) . . . . ?
C13A P1A C1A C6A -33.41(15) . . . . ?
C13A P1A C7A C8A 81.4(7) . . . . ?
C13A P1A C7A C12A -105.1(9) . . . . ?
C13A P1A C7A C1 46.2(5) . . . . ?
C13A P1A C7A C4 -122.1(7) . . . . ?
C13A C14A C15A C16A 1.0(3) . . . . ?
C14A C13A C18A C17A 0.8(3) . . . . ?
C14A C15A C16A C17A -0.5(3) . . . . ?
C15A C16A C17A C18A 0.2(3) . . . . ?
C16A C17A C18A C13A -0.3(3) . . . . ?
C18A C13A C14A C15A -1.2(2) . . . . ?
C20A N3A C19A N1A 173.19(14) . . . . ?
C20A N3A C19A N2A -6.6(2) . . . . ?
P1B N1B C19B N2B -179.7(8) . . . . ?
P1B N1B C19B N3B 1.9(16) . . . . ?
P1B N1B C19C N3C 0(3) . . . . ?
P1B N1B C19C N2C 178.1(7) . . . . ?
P1B C1B C2B C3B 178.85(14) . . . . ?
P1B C1B C6B C5B -178.86(14) . . . . ?
P1B C7B C8B C9B -178.18(15) . . . . ?
P1B C7B C12B C11B 178.32(12) . . . . ?
P1B C13B C14B C15B -178.4(11) . . . . ?
P1B C13B C18B C17B 179.5(11) . . . . ?
P1B C13C C14C C15C 179.5(17) . . . . ?
P1B C13C C18C C17C 179.7(16) . . . . ?
N1B P1B C1B C2B -73.93(16) . . . . ?
N1B P1B C1B C6B 103.31(16) . . . . ?
N1B P1B C7B C8B 177.57(14) . . . . ?
N1B P1B C7B C12B -0.67(16) . . . . ?
N1B P1B C13B C14B 162.3(14) . . . . ?
N1B P1B C13B C18B -20.7(17) . . . . ?
N1B P1B C13C C14C 159(2) . . . . ?
N1B P1B C13C C18C -19(3) . . . . ?
C1B P1B N1B C19B -53.5(7) . . . . ?
C1B P1B N1B C19C -52.7(15) . . . . ?
C1B P1B C7B C8B -51.37(15) . . . . ?
C1B P1B C7B C12B 130.39(12) . . . . ?
C1B P1B C13B C14B 38.0(17) . . . . ?
C1B P1B C13B C18B -145.0(14) . . . . ?
C1B P1B C13C C14C 33(3) . . . . ?
C1B P1B C13C C18C -144(2) . . . . ?
C1B C2B C3B C4B -0.5(3) . . . . ?
C2B C1B C6B C5B -1.6(3) . . . . ?
C2B C3B C4B C5B -0.5(3) . . . . ?
C3B C4B C5B C6B 0.4(3) . . . . ?
C4B C5B C6B C1B 0.7(3) . . . . ?
C6B C1B C2B C3B 1.5(3) . . . . ?
C7B P1B N1B C19B 72.6(7) . . . . ?
C7B P1B N1B C19C 73.4(15) . . . . ?
C7B P1B C1B C2B 157.82(13) . . . . ?
C7B P1B C1B C6B -24.94(16) . . . . ?
C7B P1B C13B C14B -79.3(16) . . . . ?
C7B P1B C13B C18B 97.7(15) . . . . ?
C7B P1B C13C C14C -80(2) . . . . ?
C7B P1B C13C C18C 103(2) . . . . ?
C7B C8B C9B C10B -0.5(3) . . . . ?
C8B C7B C12B C11B 0.1(2) . . . . ?
C8B C9B C10B C11B 0.7(3) . . . . ?
C9B C10B C11B C12B -0.6(3) . . . . ?
C10B C11B C12B C7B 0.2(3) . . . . ?
C12B C7B C8B C9B 0.1(3) . . . . ?
C13B P1B N1B C19B -172.0(10) . . . . ?
C13B P1B C1B C2B 40.1(6) . . . . ?
C13B P1B C1B C6B -142.6(6) . . . . ?
C13B P1B C7B C8B 66.7(4) . . . . ?
C13B P1B C7B C12B -111.5(4) . . . . ?
C13B C14B C15B C16B -2(2) . . . . ?
C14B C13B C18B C17B -4(2) . . . . ?
C14B C15B C16B C17B -1.3(18) . . . . ?
C15B C16B C17B C18B 2.3(17) . . . . ?
C16B C17B C18B C13B 0.2(18) . . . . ?
C18B C13B C14B C15B 5(3) . . . . ?
C20B N3B C19B N1B 170.8(11) . . . . ?
C20B N3B C19B N2B -7.7(19) . . . . ?
C1 C7A C4 C3 8.7(16) . . . . ?
C2 C10A C3 C4 -6.4(15) . . . . ?
C3 C10A C2 C1 8.8(10) . . . . ?
C4 C7A C1 C2 -6.4(10) . . . . ?
N4C C20C N3C C19C -178(9) . . . . ?
C20C N3C C19C N1B 171.6(18) . . . . ?
C20C N3C C19C N2C -6(4) . . . . ?
C13C P1B N1B C19C -168.5(18) . . . . ?
C13C P1B C1B C2B 46.1(9) . . . . ?
C13C P1B C1B C6B -136.6(9) . . . . ?
C13C P1B C7B C8B 57.4(5) . . . . ?
C13C P1B C7B C12B -120.8(5) . . . . ?
C13C C14C C15C C16C 4(3) . . . . ?
C14C C13C C18C C17C 2(4) . . . . ?
C14C C15C C16C C17C -3(3) . . . . ?
C15C C16C C17C C18C 2(3) . . . . ?
C16C C17C C18C C13C -2(3) . . . . ?
C18C C13C C14C C15C -3(4) . . . . ?

loop_
_exptl_oxdiff_crystal_face_indexfrac_h
_exptl_oxdiff_crystal_face_indexfrac_k
_exptl_oxdiff_crystal_face_indexfrac_l
_exptl_oxdiff_crystal_face_x
_exptl_oxdiff_crystal_face_y
_exptl_oxdiff_crystal_face_z
-1.0000 -0.0000 2.0000 -0.1213 0.0108 -0.1711
0.0000 -1.0000 -0.0000 -0.0880 0.0015 0.0624
-1.0000 -2.0000 1.0000 -0.2414 -0.0365 0.0335
-1.0000 2.0000 2.0000 0.0546 0.0079 -0.2960
1.0000 1.0000 -1.0000 0.1534 0.0379 0.0289
1.0000 -2.0000 -2.0000 -0.0546 -0.0079 0.2960
-1.0000 -0.0000 0.0000 -0.0096 -0.0896 -0.0116
1.0000 0.0000 -0.0000 0.0096 0.0896 0.0116
-2.0000 -1.0000 -1.0000 -0.0512 -0.2280 0.1191
-2.0000 -0.0000 1.0000 -0.0750 -0.1290 -0.1029
1.0000 0.0000 -2.0000 0.1213 -0.0108 0.1711
